data_7218106
loop_
_publ_author_name
'Baruah, Jubaraj Bikash'
'Kirillov, Alexander M.'
'Nath, Jayanta K.'

_publ_section_title
;
 Unusual solvent-mediated hydrolysis of dicarboxylate monoester ligands in
 copper(II) complexes toward simultaneous crystallization of new
 dicarboxylate derivatives
;
_journal_name_full 'RSC Adv.'
_journal_paper_doi 10.1039/C4RA05776G
_journal_year 2014
_chemical_formula_moiety 'C36 H30 Cu N4 O8'
_chemical_formula_sum 'C36 H30 Cu N4 O8'
_chemical_formula_weight 710.18
_chemical_name_systematic
; 
 ? 
;
_space_group_IT_number 14
_space_group_name_Hall '-P 2ybc'
_symmetry_cell_setting monoclinic
_symmetry_space_group_name_Hall '-P 2ybc'
_symmetry_space_group_name_H-M 'P 1 21/c 1'
_atom_sites_solution_hydrogens geom
_atom_sites_solution_primary direct
_atom_sites_solution_secondary difmap
_audit_creation_method SHELXL-97
_cell_angle_alpha 90.00
_cell_angle_beta 114.682(10)
_cell_angle_gamma 90.00
_cell_formula_units_Z 2
_cell_length_a 8.077(2)
_cell_length_b 12.926(3)
_cell_length_c 17.252(4)
_cell_measurement_temperature 296(2)
_cell_volume 1636.6(7)
_computing_cell_refinement 'Bruker SMART'
_computing_data_collection 'Bruker SMART'
_computing_data_reduction 'Bruker SAINT'
_computing_molecular_graphics 'Bruker SHELXTL'
_computing_publication_material 'Bruker SHELXTL'
_computing_structure_refinement 'SHELXL-97 (Sheldrick, 1997)'
_computing_structure_solution 'SHELXS-97 (Sheldrick, 1990)'
_diffrn_ambient_temperature 296(2)
_diffrn_measured_fraction_theta_full 0.991
_diffrn_measured_fraction_theta_max 0.991
_diffrn_measurement_device_type 'CCD area detector'
_diffrn_measurement_method 'phi and omega scans'
_diffrn_radiation_monochromator graphite
_diffrn_radiation_source 'fine-focus sealed tube'
_diffrn_radiation_type MoK\a
_diffrn_radiation_wavelength 0.71073
_diffrn_reflns_av_R_equivalents 0.0367
_diffrn_reflns_av_sigmaI/netI 0.0251
_diffrn_reflns_limit_h_max 9
_diffrn_reflns_limit_h_min -9
_diffrn_reflns_limit_k_max 15
_diffrn_reflns_limit_k_min -15
_diffrn_reflns_limit_l_max 20
_diffrn_reflns_limit_l_min -20
_diffrn_reflns_number 15713
_diffrn_reflns_theta_full 25.24
_diffrn_reflns_theta_max 25.24
_diffrn_reflns_theta_min 3.86
_exptl_absorpt_coefficient_mu 0.727
_exptl_absorpt_correction_type none
_exptl_crystal_colour blue
_exptl_crystal_density_diffrn 1.441
_exptl_crystal_density_method 'not measured'
_exptl_crystal_description block
_exptl_crystal_F_000 734
_exptl_crystal_size_max 0.34
_exptl_crystal_size_mid 0.27
_exptl_crystal_size_min 0.21
_refine_diff_density_max 0.243
_refine_diff_density_min -0.255
_refine_diff_density_rms 0.044
_refine_ls_extinction_method none
_refine_ls_goodness_of_fit_ref 1.059
_refine_ls_hydrogen_treatment constr
_refine_ls_matrix_type full
_refine_ls_number_parameters 224
_refine_ls_number_reflns 2939
_refine_ls_number_restraints 0
_refine_ls_restrained_S_all 1.059
_refine_ls_R_factor_all 0.0401
_refine_ls_R_factor_gt 0.0311
_refine_ls_shift/su_max 0.001
_refine_ls_shift/su_mean 0.000
_refine_ls_structure_factor_coef Fsqd
_refine_ls_weighting_details 'calc w=1/[\s^2^(Fo^2^)+(0.0700P)^2^+0.0000P] where P=(Fo^2^+2Fc^2^)/3'
_refine_ls_weighting_scheme calc
_refine_ls_wR_factor_gt 0.0940
_refine_ls_wR_factor_ref 0.1014
_reflns_number_gt 2423
_reflns_number_total 2939
_reflns_threshold_expression >2sigma(I)
_cod_data_source_file c4ra05776g2.cif
_cod_data_source_block Complex5
_cod_depositor_comments
;
The following automatic conversions were performed:

'_symmetry_cell_setting' value 'Monoclinic' changed to 'monoclinic'
according to
/usr/data/users/saulius/crontab/automatic-downloads/rss-feeds/RSC/lib/dictionaries/cif_core.dic
dictionary named 'cif_core.dic' version 2.4.2 from 2011-04-26.

Automatic conversion script
Id: cif_fix_values 2281 2013-09-26 08:29:07Z andrius 
;
_cod_original_sg_symbol_H-M P21/c
_cod_database_code 7218106

loop_
_symmetry_equiv_pos_as_xyz
'x, y, z'
'-x, y+1/2, -z+1/2'
'-x, -y, -z'
'x, -y-1/2, z-1/2'

loop_
_atom_site_label
_atom_site_type_symbol
_atom_site_fract_x
_atom_site_fract_y
_atom_site_fract_z
_atom_site_U_iso_or_equiv
_atom_site_adp_type
_atom_site_occupancy
_atom_site_symmetry_multiplicity
_atom_site_calc_flag
_atom_site_refinement_flags
C1 C 1.2676(3) 0.44622(16) 0.42983(14) 0.0480(5) Uani 1 1 d .
H1 H 1.3055 0.3868 0.4630 0.058 Uiso 1 1 calc R
Cu1 Cu 1.0000 0.5000 0.5000 0.03358(15) Uani 1 2 d S
N1 N 1.1309(3) 0.50440(10) 0.42528(12) 0.0392(4) Uani 1 1 d .
O1 O 0.92798(17) 0.35334(9) 0.46724(8) 0.0365(3) Uani 1 1 d .
C2 C 1.2541(4) 0.56920(18) 0.34244(18) 0.0626(6) Uani 1 1 d .
H2 H 1.2772 0.6114 0.3044 0.075 Uiso 1 1 calc R
N2 N 1.3461(3) 0.48315(15) 0.38048(14) 0.0516(5) Uani 1 1 d .
H2A H 1.4378 0.4569 0.3744 0.062 Uiso 1 1 d R
O2 O 0.68461(17) 0.44080(10) 0.38247(9) 0.0441(4) Uani 1 1 d .
C3 C 1.1224(3) 0.58243(17) 0.37003(16) 0.0559(6) Uani 1 1 d .
H3 H 1.0384 0.6363 0.3540 0.067 Uiso 1 1 calc R
O3 O 1.0327(2) 0.12783(12) 0.43201(11) 0.0544(4) Uani 1 1 d .
C4 C 0.7657(2) 0.35695(13) 0.41091(12) 0.0332(4) Uani 1 1 d .
O4 O 1.2686(2) 0.18702(16) 0.54714(12) 0.0750(5) Uani 1 1 d .
C5 C 0.6656(2) 0.25776(14) 0.37512(12) 0.0341(4) Uani 1 1 d .
C6 C 0.5400(3) 0.25858(16) 0.28950(13) 0.0440(5) Uani 1 1 d .
H6 H 0.5208 0.3197 0.2585 0.053 Uiso 1 1 calc R
C7 C 0.4442(3) 0.17140(17) 0.24982(14) 0.0503(5) Uani 1 1 d .
H7 H 0.3639 0.1731 0.1924 0.060 Uiso 1 1 calc R
C8 C 0.4691(3) 0.08169(17) 0.29644(14) 0.0518(6) Uani 1 1 d .
H8 H 0.4059 0.0220 0.2704 0.062 Uiso 1 1 calc R
C9 C 0.5877(3) 0.08016(15) 0.38178(14) 0.0469(5) Uani 1 1 d .
H9 H 0.6004 0.0194 0.4127 0.056 Uiso 1 1 calc R
C10 C 0.8001(3) 0.15894(13) 0.51763(13) 0.0380(5) Uani 1 1 d .
C11 C 0.7036(3) 0.15650(17) 0.56869(15) 0.0519(5) Uani 1 1 d .
H11 H 0.5772 0.1619 0.5430 0.062 Uiso 1 1 calc R
C12 C 0.7911(4) 0.14625(19) 0.65647(17) 0.0642(7) Uani 1 1 d .
H12 H 0.7236 0.1459 0.6889 0.077 Uiso 1 1 calc R
C13 C 0.9772(4) 0.13667(19) 0.69574(17) 0.0648(7) Uani 1 1 d .
H13 H 1.0361 0.1287 0.7546 0.078 Uiso 1 1 calc R
C14 C 1.0762(3) 0.13893(16) 0.64706(15) 0.0580(6) Uani 1 1 d .
H14 H 1.2023 0.1325 0.6737 0.070 Uiso 1 1 calc R
C15 C 0.9908(3) 0.15076(15) 0.55850(13) 0.0417(5) Uani 1 1 d .
C16 C 1.1120(3) 0.15816(16) 0.51314(15) 0.0489(6) Uani 1 1 d .
C17 C 1.1395(4) 0.1358(2) 0.3830(2) 0.0772(8) Uani 1 1 d .
H17A H 1.2555 0.1031 0.4134 0.116 Uiso 1 1 calc R
H17B H 1.1576 0.2074 0.3739 0.116 Uiso 1 1 calc R
H17C H 1.0764 0.1022 0.3289 0.116 Uiso 1 1 calc R
C18 C 0.6897(2) 0.16727(14) 0.42334(13) 0.0351(4) Uani 1 1 d .

loop_
_atom_site_aniso_label
_atom_site_aniso_U_11
_atom_site_aniso_U_22
_atom_site_aniso_U_33
_atom_site_aniso_U_23
_atom_site_aniso_U_13
_atom_site_aniso_U_12
C1 0.0493(12) 0.0470(13) 0.0487(13) -0.0018(10) 0.0214(10) 0.0037(9)
Cu1 0.0333(2) 0.0287(2) 0.0406(2) -0.00107(12) 0.01738(15) -0.00451(10)
N1 0.0407(10) 0.0360(9) 0.0437(10) -0.0023(7) 0.0204(8) -0.0040(6)
O1 0.0311(7) 0.0303(6) 0.0460(8) -0.0006(5) 0.0139(6) -0.0024(5)
C2 0.0776(17) 0.0528(14) 0.0784(17) 0.0086(12) 0.0533(14) -0.0001(12)
N2 0.0391(10) 0.0637(12) 0.0591(12) -0.0094(9) 0.0275(9) -0.0001(8)
O2 0.0422(8) 0.0357(8) 0.0508(8) 0.0079(6) 0.0157(6) 0.0047(5)
C3 0.0671(15) 0.0459(12) 0.0724(16) 0.0139(11) 0.0467(12) 0.0110(10)
O3 0.0436(9) 0.0607(9) 0.0625(10) -0.0154(8) 0.0256(7) -0.0023(7)
C4 0.0328(9) 0.0332(9) 0.0392(10) 0.0027(7) 0.0205(8) -0.0007(7)
O4 0.0351(9) 0.1021(14) 0.0827(13) -0.0195(11) 0.0197(8) -0.0104(8)
C5 0.0287(9) 0.0348(9) 0.0416(10) -0.0024(8) 0.0174(7) -0.0009(7)
C6 0.0376(10) 0.0508(12) 0.0415(11) 0.0018(9) 0.0143(8) 0.0013(8)
C7 0.0415(11) 0.0617(14) 0.0426(12) -0.0107(10) 0.0127(9) -0.0043(9)
C8 0.0472(12) 0.0491(13) 0.0579(14) -0.0200(11) 0.0208(10) -0.0133(9)
C9 0.0458(11) 0.0354(10) 0.0591(13) -0.0034(9) 0.0214(9) -0.0049(8)
C10 0.0365(10) 0.0286(9) 0.0491(12) 0.0013(8) 0.0181(8) -0.0021(7)
C11 0.0477(12) 0.0528(13) 0.0580(14) 0.0055(10) 0.0249(10) -0.0055(9)
C12 0.0808(19) 0.0628(15) 0.0620(16) 0.0058(12) 0.0427(14) -0.0049(12)
C13 0.083(2) 0.0586(15) 0.0459(14) 0.0110(11) 0.0203(12) 0.0017(12)
C14 0.0510(14) 0.0491(13) 0.0562(15) 0.0052(10) 0.0048(11) 0.0036(9)
C15 0.0380(11) 0.0348(10) 0.0448(11) 0.0017(8) 0.0100(8) 0.0024(8)
C16 0.0353(11) 0.0467(12) 0.0592(14) -0.0015(10) 0.0142(10) 0.0060(8)
C17 0.0710(19) 0.093(2) 0.083(2) -0.0199(16) 0.0470(16) -0.0062(15)
C18 0.0289(9) 0.0351(10) 0.0431(11) -0.0008(8) 0.0167(7) 0.0009(7)

loop_
_atom_type_symbol
_atom_type_description
_atom_type_scat_dispersion_real
_atom_type_scat_dispersion_imag
_atom_type_scat_source
C C 0.0033 0.0016 'International Tables Vol C Tables 4.2.6.8 and 6.1.1.4'
H H 0.0000 0.0000 'International Tables Vol C Tables 4.2.6.8 and 6.1.1.4'
Cu Cu 0.3201 1.2651 'International Tables Vol C Tables 4.2.6.8 and 6.1.1.4'
N N 0.0061 0.0033 'International Tables Vol C Tables 4.2.6.8 and 6.1.1.4'
O O 0.0106 0.0060 'International Tables Vol C Tables 4.2.6.8 and 6.1.1.4'

loop_
_geom_angle_atom_site_label_1
_geom_angle_atom_site_label_2
_geom_angle_atom_site_label_3
_geom_angle
_geom_angle_site_symmetry_1
_geom_angle_site_symmetry_3
N1 C1 N2 111.51(19) . .
N1 C1 H1 124.2 . .
N2 C1 H1 124.2 . .
N1 Cu1 N1 180.00(6) 3_766 .
N1 Cu1 O1 89.16(6) 3_766 .
N1 Cu1 O1 90.84(6) . .
N1 Cu1 O1 90.84(6) 3_766 3_766
N1 Cu1 O1 89.16(6) . 3_766
O1 Cu1 O1 180.00(7) . 3_766
C1 N1 C3 105.07(19) . .
C1 N1 Cu1 127.59(15) . .
C3 N1 Cu1 126.10(14) . .
C4 O1 Cu1 105.58(11) . .
C3 C2 N2 106.8(2) . .
C3 C2 H2 126.6 . .
N2 C2 H2 126.6 . .
C1 N2 C2 107.0(2) . .
C1 N2 H2A 126.5 . .
C2 N2 H2A 126.5 . .
C2 C3 N1 109.6(2) . .
C2 C3 H3 125.2 . .
N1 C3 H3 125.2 . .
C16 O3 C17 116.94(19) . .
O2 C4 O1 122.43(16) . .
O2 C4 C5 118.15(16) . .
O1 C4 C5 119.40(15) . .
C6 C5 C18 119.52(17) . .
C6 C5 C4 117.08(17) . .
C18 C5 C4 123.38(16) . .
C7 C6 C5 121.85(19) . .
C7 C6 H6 119.1 . .
C5 C6 H6 119.1 . .
C6 C7 C8 118.96(19) . .
C6 C7 H7 120.5 . .
C8 C7 H7 120.5 . .
C7 C8 C9 120.11(19) . .
C7 C8 H8 119.9 . .
C9 C8 H8 119.9 . .
C8 C9 C18 122.1(2) . .
C8 C9 H9 119.0 . .
C18 C9 H9 119.0 . .
C11 C10 C15 117.7(2) . .
C11 C10 C18 116.73(17) . .
C15 C10 C18 125.57(19) . .
C12 C11 C10 121.8(2) . .
C12 C11 H11 119.1 . .
C10 C11 H11 119.1 . .
C13 C12 C11 120.2(2) . .
C13 C12 H12 119.9 . .
C11 C12 H12 119.9 . .
C12 C13 C14 119.4(2) . .
C12 C13 H13 120.3 . .
C14 C13 H13 120.3 . .
C13 C14 C15 121.4(2) . .
C13 C14 H14 119.3 . .
C15 C14 H14 119.3 . .
C14 C15 C10 119.6(2) . .
C14 C15 C16 116.65(19) . .
C10 C15 C16 123.68(19) . .
O4 C16 O3 123.1(2) . .
O4 C16 C15 123.3(2) . .
O3 C16 C15 113.60(17) . .
O3 C17 H17A 109.5 . .
O3 C17 H17B 109.5 . .
H17A C17 H17B 109.5 . .
O3 C17 H17C 109.5 . .
H17A C17 H17C 109.5 . .
H17B C17 H17C 109.5 . .
C5 C18 C9 117.40(17) . .
C5 C18 C10 125.26(16) . .
C9 C18 C10 117.00(17) . .

loop_
_geom_bond_atom_site_label_1
_geom_bond_atom_site_label_2
_geom_bond_distance
_geom_bond_site_symmetry_2
C1 N1 1.311(3) .
C1 N2 1.343(3) .
C1 H1 0.9300 .
Cu1 N1 1.9799(19) 3_766
Cu1 N1 1.9800(19) .
Cu1 O1 1.9943(12) .
Cu1 O1 1.9943(12) 3_766
N1 C3 1.370(3) .
O1 C4 1.265(2) .
C2 C3 1.345(3) .
C2 N2 1.346(3) .
C2 H2 0.9300 .
N2 H2A 0.8600 .
O2 C4 1.256(2) .
C3 H3 0.9300 .
O3 C16 1.332(3) .
O3 C17 1.442(3) .
C4 C5 1.504(3) .
O4 C16 1.210(3) .
C5 C6 1.400(3) .
C5 C18 1.401(3) .
C6 C7 1.377(3) .
C6 H6 0.9300 .
C7 C8 1.377(3) .
C7 H7 0.9300 .
C8 C9 1.381(3) .
C8 H8 0.9300 .
C9 C18 1.403(3) .
C9 H9 0.9300 .
C10 C11 1.400(3) .
C10 C15 1.404(3) .
C10 C18 1.497(3) .
C11 C12 1.384(4) .
C11 H11 0.9300 .
C12 C13 1.372(4) .
C12 H12 0.9300 .
C13 C14 1.380(4) .
C13 H13 0.9300 .
C14 C15 1.397(3) .
C14 H14 0.9300 .
C15 C16 1.490(3) .
C17 H17A 0.9600 .
C17 H17B 0.9600 .
C17 H17C 0.9600 .

loop_
_geom_torsion_atom_site_label_1
_geom_torsion_atom_site_label_2
_geom_torsion_atom_site_label_3
_geom_torsion_atom_site_label_4
_geom_torsion
_geom_torsion_site_symmetry_1
N2 C1 N1 C3 0.0(2) .
N2 C1 N1 Cu1 -167.75(14) .
N1 Cu1 N1 C1 -171(10) 3_766
O1 Cu1 N1 C1 -59.80(18) .
O1 Cu1 N1 C1 120.20(18) 3_766
N1 Cu1 N1 C3 24(10) 3_766
O1 Cu1 N1 C3 134.89(19) .
O1 Cu1 N1 C3 -45.11(19) 3_766
N1 Cu1 O1 C4 80.53(13) 3_766
N1 Cu1 O1 C4 -99.46(13) .
O1 Cu1 O1 C4 112(23) 3_766
N1 C1 N2 C2 -0.1(3) .
C3 C2 N2 C1 0.2(3) .
N2 C2 C3 N1 -0.2(3) .
C1 N1 C3 C2 0.1(3) .
Cu1 N1 C3 C2 168.14(17) .
Cu1 O1 C4 O2 4.0(2) .
Cu1 O1 C4 C5 -176.96(14) .
O2 C4 C5 C6 32.3(3) .
O1 C4 C5 C6 -146.80(19) .
O2 C4 C5 C18 -146.47(19) .
O1 C4 C5 C18 34.5(3) .
C18 C5 C6 C7 -2.8(3) .
C4 C5 C6 C7 178.44(19) .
C5 C6 C7 C8 1.8(3) .
C6 C7 C8 C9 0.4(3) .
C7 C8 C9 C18 -1.7(3) .
C15 C10 C11 C12 -0.1(3) .
C18 C10 C11 C12 178.30(19) .
C10 C11 C12 C13 -0.9(3) .
C11 C12 C13 C14 1.0(4) .
C12 C13 C14 C15 0.0(3) .
C13 C14 C15 C10 -1.0(3) .
C13 C14 C15 C16 176.6(2) .
C11 C10 C15 C14 1.0(3) .
C18 C10 C15 C14 -177.21(18) .
C11 C10 C15 C16 -176.40(18) .
C18 C10 C15 C16 5.4(3) .
C17 O3 C16 O4 -3.3(3) .
C17 O3 C16 C15 178.10(19) .
C14 C15 C16 O4 -24.3(3) .
C10 C15 C16 O4 153.2(2) .
C14 C15 C16 O3 154.33(18) .
C10 C15 C16 O3 -28.2(3) .
C6 C5 C18 C9 1.4(3) .
C4 C5 C18 C9 -179.86(18) .
C6 C5 C18 C10 -171.64(19) .
C4 C5 C18 C10 7.1(3) .
C8 C9 C18 C5 0.8(3) .
C8 C9 C18 C10 174.4(2) .
C11 C10 C18 C5 102.4(2) .
C15 C10 C18 C5 -79.3(3) .
C11 C10 C18 C9 -70.7(2) .
C15 C10 C18 C9 107.6(2) .
